data_7116018
loop_
_publ_author_name
'Nicolas Veiga'
'Julia Torres'
'Carla Bazzicalupi'
'Antonio Bianchi'
'Carlos Kremer'

_publ_section_title
;
 The copper(II)-phytate-terpyridine ternary system: the first crystal
 structures showing the interaction of phytate with bivalent metal and
 ammonium cations
;
_journal_name_full Chem.Commun.
_journal_page_first 14971
_journal_paper_doi 10.1039/C4cc07226J
_journal_volume 50
_journal_year 2014
_chemical_formula_sum 'C54 H101 N9 O56.5 P9'
_chemical_formula_weight 2059.17
_chemical_name_systematic
;
 ?
;
_space_group_IT_number 2
_symmetry_cell_setting triclinic
_symmetry_space_group_name_Hall '-P 1'
_symmetry_space_group_name_H-M 'P -1'
_atom_sites_solution_hydrogens geom
_atom_sites_solution_primary direct
_atom_sites_solution_secondary difmap
_audit_creation_method SHELXL-97
_cell_angle_alpha 99.447(6)
_cell_angle_beta 92.632(5)
_cell_angle_gamma 103.483(5)
_cell_formula_units_Z 2
_cell_length_a 16.001(1)
_cell_length_b 16.367(1)
_cell_length_c 17.493(1)
_cell_measurement_reflns_used 6369
_cell_measurement_temperature 150
_cell_measurement_theta_max 58.93
_cell_measurement_theta_min 4.17
_cell_volume 4377.6(5)
_computing_cell_refinement
;
CrysAlis RED, Oxford Diffraction Ltd.,
Version 1.171.32.5 (release 08-05-2007 CrysAlis171 .NET)
(compiled May  8 2007,13:10:02)
;
_computing_data_collection
;
CrysAlis CCD, Oxford Diffraction Ltd.,
Version 1.171.32.5 (release 08-05-2007 CrysAlis171 .NET)
(compiled May  8 2007,13:10:02)
;
_computing_data_reduction
;
CrysAlis RED, Oxford Diffraction Ltd.,
Version 1.171.32.5 (release 08-05-2007 CrysAlis171 .NET)
(compiled May  8 2007,13:10:02)
;
_computing_molecular_graphics 'ORTEP3 Ver. 1.01\b (Farrugia, 1997)'
_computing_publication_material 'PARST93 (Nardelli, 1993)'
_computing_structure_refinement 'SHELXL-97 (Sheldrick, 1997)'
_computing_structure_solution 'SIR2004 (Burla, 2004)'
_diffrn_ambient_temperature 150
_diffrn_detector_area_resol_mean 8.1241
_diffrn_measured_fraction_theta_full 0.947
_diffrn_measured_fraction_theta_max 0.947
_diffrn_measurement_device_type 'Xcalibur, Onyx'
_diffrn_measurement_method 'omega scan'
_diffrn_radiation_monochromator graphite
_diffrn_radiation_source 'Enhance (Cu) X-ray Source'
_diffrn_radiation_type CuK\a
_diffrn_radiation_wavelength 1.54184
_diffrn_reflns_av_R_equivalents 0.0472
_diffrn_reflns_av_sigmaI/netI 0.0942
_diffrn_reflns_limit_h_max 17
_diffrn_reflns_limit_h_min -16
_diffrn_reflns_limit_k_max 18
_diffrn_reflns_limit_k_min -18
_diffrn_reflns_limit_l_max 19
_diffrn_reflns_limit_l_min -19
_diffrn_reflns_number 23789
_diffrn_reflns_theta_full 58.93
_diffrn_reflns_theta_max 58.93
_diffrn_reflns_theta_min 4.48
_diffrn_standards_interval_count infinity
_diffrn_standards_interval_time infinity
_diffrn_standards_number 0
_exptl_absorpt_coefficient_mu 2.676
_exptl_absorpt_correction_T_max 1.00000
_exptl_absorpt_correction_T_min 0.68515
_exptl_absorpt_correction_type multi-scan
_exptl_absorpt_process_details
;
CrysAlisPro, Oxford Diffraction Ltd.,
Version 1.171.34.41 (release 13-09-2010 CrysAlis171 .NET)
(compiled Sep 13 2010,14:28:38)
Empirical absorption correction using spherical harmonics,
 implemented in SCALE3 ABSPACK scaling algorithm.
;
_exptl_crystal_colour pale-yellow
_exptl_crystal_density_diffrn 1.562
_exptl_crystal_density_method 'not measured'
_exptl_crystal_description prismatic
_exptl_crystal_F_000 2150
_exptl_crystal_size_max 0.25
_exptl_crystal_size_mid 0.2
_exptl_crystal_size_min 0.1
_refine_diff_density_max 1.235
_refine_diff_density_min -1.053
_refine_diff_density_rms 0.114
_refine_ls_extinction_method none
_refine_ls_goodness_of_fit_ref 1.146
_refine_ls_hydrogen_treatment constr
_refine_ls_matrix_type full
_refine_ls_number_parameters 1306
_refine_ls_number_reflns 11899
_refine_ls_number_restraints 120
_refine_ls_restrained_S_all 1.141
_refine_ls_R_factor_all 0.1875
_refine_ls_R_factor_gt 0.1164
_refine_ls_shift/su_max 0.001
_refine_ls_shift/su_mean 0.000
_refine_ls_structure_factor_coef Fsqd
_refine_ls_weighting_details 'calc w=1/[\s^2^(Fo^2^)+(0.2000P)^2^+0.0000P] where P=(Fo^2^+2Fc^2^)/3'
_refine_ls_weighting_scheme calc
_refine_ls_wR_factor_gt 0.2995
_refine_ls_wR_factor_ref 0.3716
_reflns_number_gt 6005
_reflns_number_total 11899
_reflns_threshold_expression >2sigma(I)
_cod_data_source_file c4cc07226j2.cif
_cod_data_source_block (H2terpy)3(H8L)1.5.20.5H2O
_cod_original_cell_volume 4377.3(5)
_cod_original_sg_symbol_H-M P-1
_cod_original_formula_sum 'C54 H101 N9 O56.50 P9'
_cod_database_code 7116018

loop_
_symmetry_equiv_pos_as_xyz
'x, y, z'
'-x, -y, -z'

loop_
_atom_site_label
_atom_site_type_symbol
_atom_site_fract_x
_atom_site_fract_y
_atom_site_fract_z
_atom_site_U_iso_or_equiv
_atom_site_adp_type
_atom_site_occupancy
_atom_site_symmetry_multiplicity
_atom_site_calc_flag
_atom_site_refinement_flags
N1 N 0.9753(5) -0.1716(5) 0.7741(5) 0.070(2) Uani 1 1 d .
H1 H 1.0005 -0.1184 0.7777 0.085 Uiso 1 1 calc R
C1 C 0.9028(8) -0.2043(7) 0.7280(7) 0.090(4) Uani 1 1 d .
H1A H 0.8797 -0.1683 0.7020 0.050 Uiso 1 1 calc R
C2 C 0.8609(9) -0.2889(9) 0.7171(9) 0.119(5) Uani 1 1 d .
H2 H 0.8106 -0.3119 0.6842 0.050 Uiso 1 1 calc R
C3 C 0.8984(11) -0.3371(12) 0.7582(9) 0.136(5) Uani 1 1 d U
H3 H 0.8741 -0.3956 0.7507 0.050 Uiso 1 1 calc R
C4 C 0.9707(10) -0.3035(10) 0.8104(9) 0.118(5) Uani 1 1 d U
H4 H 0.9913 -0.3371 0.8410 0.050 Uiso 1 1 calc R
C5 C 1.0103(8) -0.2201(7) 0.8153(7) 0.080(3) Uani 1 1 d .
N2 N 1.1179(5) -0.0943(5) 0.8662(4) 0.062(2) Uani 1 1 d .
C6 C 1.0888(7) -0.1779(7) 0.8665(6) 0.073(3) Uani 1 1 d .
C7 C 1.1306(9) -0.2197(8) 0.9127(6) 0.091(4) Uani 1 1 d .
H7 H 1.1098 -0.2778 0.9121 0.050 Uiso 1 1 calc R
C8 C 1.2027(9) -0.1742(9) 0.9593(7) 0.097(4) Uani 1 1 d .
H8 H 1.2312 -0.2016 0.9908 0.050 Uiso 1 1 calc R
C9 C 1.2337(8) -0.0883(8) 0.9599(6) 0.081(3) Uani 1 1 d .
H9 H 1.2835 -0.0571 0.9904 0.050 Uiso 1 1 calc R
C10 C 1.1878(6) -0.0498(7) 0.9133(5) 0.058(2) Uani 1 1 d .
N3 N 1.1685(5) 0.0723(5) 0.8589(4) 0.061(2) Uani 1 1 d .
H3A H 1.1260 0.0369 0.8303 0.073 Uiso 1 1 calc R
C11 C 1.2155(6) 0.0426(6) 0.9099(5) 0.055(2) Uani 1 1 d .
C12 C 1.2822(6) 0.0973(7) 0.9561(5) 0.064(3) Uani 1 1 d .
C13 C 1.2999(6) 0.1845(8) 0.9486(6) 0.076(3) Uani 1 1 d .
H13 H 1.3458 0.2237 0.9788 0.050 Uiso 1 1 calc R
C14 C 1.2502(6) 0.2110(7) 0.8975(6) 0.067(3) Uani 1 1 d .
H14 H 1.2607 0.2686 0.8941 0.050 Uiso 1 1 calc R
C15 C 1.1855(6) 0.1533(6) 0.8518(5) 0.064(3) Uani 1 1 d .
H15 H 1.1528 0.1707 0.8151 0.050 Uiso 1 1 calc R
N4 N 1.2014(7) -0.2329(7) 0.7110(4) 0.095(3) Uani 1 1 d .
C16 C 1.1807(15) -0.3038(16) 0.6967(12) 0.061(5) Uani 0.50 1 d PU
C17 C 1.2113(17) -0.3529(16) 0.7440(14) 0.081(6) Uani 0.50 1 d PU
C18 C 1.2815(17) -0.3194(17) 0.7921(14) 0.077(6) Uani 0.50 1 d PU
C19 C 1.3169(14) -0.2360(14) 0.8022(11) 0.063(5) Uani 0.50 1 d PU
C20 C 1.2850(12) -0.1820(15) 0.7586(10) 0.043(4) Uani 0.50 1 d PU
C21 C 1.3207(13) -0.0855(13) 0.7626(10) 0.048(5) Uani 0.50 1 d PU
C22 C 1.3919(14) -0.033(2) 0.8206(11) 0.055(5) Uani 0.50 1 d PU
C23 C 1.4114(19) 0.053(2) 0.8163(18) 0.085(10) Uani 0.50 1 d PU
C16' C 1.1401(13) -0.3258(13) 0.7090(10) 0.052(5) Uani 0.50 1 d PU
C17' C 1.1616(14) -0.3762(13) 0.7562(11) 0.063(5) Uani 0.50 1 d PU
C18' C 1.2357(14) -0.3393(14) 0.8096(12) 0.064(5) Uani 0.50 1 d PU
C19' C 1.2770(14) -0.2662(16) 0.8164(12) 0.062(5) Uani 0.50 1 d PU
C20' C 1.2533(14) -0.2136(13) 0.7656(11) 0.050(5) Uani 0.50 1 d PU
C21' C 1.2978(12) -0.1215(16) 0.7711(10) 0.046(5) Uani 0.50 1 d PU
C22' C 1.3704(13) -0.0757(15) 0.8227(10) 0.053(5) Uani 0.50 1 d PU
C23' C 1.4052(14) 0.018(2) 0.8266(12) 0.052(6) Uani 0.50 1 d PU
N5 N 1.2722(5) -0.0663(7) 0.7178(4) 0.074(3) Uani 1 1 d .
C24 C 1.3690(7) 0.0668(8) 0.7728(6) 0.082(4) Uani 1 1 d .
C25 C 1.3010(6) 0.0174(9) 0.7201(5) 0.072(3) Uani 1 1 d .
N6 N 1.1971(5) -0.0012(5) 0.6105(4) 0.062(2) Uani 1 1 d .
H6 H 1.1854 -0.0546 0.6132 0.074 Uiso 1 1 calc R
C26 C 1.2581(6) 0.0559(8) 0.6629(5) 0.069(3) Uani 1 1 d .
C27 C 1.2714(6) 0.1412(7) 0.6598(6) 0.071(3) Uani 1 1 d .
H27 H 1.3103 0.1808 0.6968 0.050 Uiso 1 1 calc R
C28 C 1.2293(6) 0.1692(7) 0.6041(6) 0.068(3) Uani 1 1 d .
H28 H 1.2395 0.2271 0.6021 0.050 Uiso 1 1 calc R
C29 C 1.1699(6) 0.1080(7) 0.5496(6) 0.071(3) Uani 1 1 d .
H29 H 1.1407 0.1249 0.5101 0.050 Uiso 1 1 calc R
C30 C 1.1555(6) 0.0259(7) 0.5547(6) 0.066(3) Uani 1 1 d .
H30 H 1.1156 -0.0140 0.5187 0.050 Uiso 1 1 calc R
N7 N 1.3137(5) -0.2060(6) 0.5292(5) 0.067(2) Uani 1 1 d .
H7A H 1.3116 -0.1584 0.5153 0.080 Uiso 1 1 calc R
C31 C 1.2549(7) -0.2744(8) 0.4987(7) 0.088(4) Uani 1 1 d .
H31 H 1.2127 -0.2688 0.4630 0.050 Uiso 1 1 calc R
C32 C 1.2507(8) -0.3534(10) 0.5152(8) 0.105(4) Uani 1 1 d .
H32 H 1.2064 -0.4008 0.4941 0.050 Uiso 0.59 1 calc PR
C33 C 1.3179(10) -0.3574(11) 0.5657(8) 0.119(5) Uani 1 1 d U
H33 H 1.3222 -0.4100 0.5766 0.050 Uiso 1 1 calc R
C34 C 1.3768(9) -0.2868(9) 0.5994(8) 0.104(4) Uani 1 1 d U
H34 H 1.4190 -0.2906 0.6361 0.050 Uiso 1 1 calc R
C35 C 1.3759(6) -0.2065(9) 0.5801(7) 0.084(3) Uani 1 1 d .
N8 N 1.4268(5) -0.0579(7) 0.5842(5) 0.076(3) Uani 1 1 d .
C36 C 1.4386(6) -0.1226(11) 0.6132(6) 0.091(4) Uani 1 1 d .
C37 C 1.5060(8) -0.1156(11) 0.6698(7) 0.104(5) Uani 1 1 d .
H37 H 1.5118 -0.1644 0.6881 0.050 Uiso 1 1 calc R
C38 C 1.5613(9) -0.0430(14) 0.6978(9) 0.121(6) Uani 1 1 d .
H38 H 1.6064 -0.0384 0.7349 0.050 Uiso 1 1 calc R
C39 C 1.5478(8) 0.0247(14) 0.6688(7) 0.123(7) Uani 1 1 d .
H39 H 1.5845 0.0784 0.6859 0.050 Uiso 1 1 calc R
C40 C 1.4800(7) 0.0147(11) 0.6142(7) 0.095(4) Uani 1 1 d .
N9 N 1.4008(6) 0.0698(7) 0.5222(5) 0.077(3) Uani 1 1 d .
H9A H 1.3729 0.0175 0.5069 0.050 Uiso 1 1 calc R
C41 C 1.4644(7) 0.0865(9) 0.5798(6) 0.086(4) Uani 1 1 d .
C42 C 1.5099(9) 0.1712(11) 0.6040(8) 0.108(5) Uani 1 1 d .
H42 H 1.5541 0.1853 0.6439 0.050 Uiso 1 1 calc R
C43 C 1.4902(9) 0.2321(11) 0.5699(8) 0.111(5) Uani 1 1 d .
H43 H 1.5214 0.2884 0.5860 0.050 Uiso 1 1 calc R
C44 C 1.4239(9) 0.2130(8) 0.5107(7) 0.096(4) Uani 1 1 d .
H44 H 1.4099 0.2553 0.4866 0.050 Uiso 1 1 calc R
C45 C 1.3789(8) 0.1268(8) 0.4888(7) 0.086(4) Uani 1 1 d .
H45 H 1.3334 0.1111 0.4501 0.050 Uiso 1 1 calc R
C46 C 0.9550(6) 0.1860(6) 0.7231(5) 0.052(2) Uani 1 1 d .
H46 H 0.9081 0.1660 0.7547 0.050 Uiso 1 1 calc R
O1 O 1.0105(3) 0.1256(3) 0.7111(3) 0.0495(14) Uani 1 1 d .
P1 P 0.97465(15) 0.02524(15) 0.70315(13) 0.0526(6) Uani 1 1 d .
O3 O 0.8845(4) 0.0039(4) 0.7277(3) 0.0631(17) Uani 1 1 d .
O2 O 1.0385(4) -0.0062(4) 0.7488(3) 0.0604(16) Uani 1 1 d .
O4 O 0.9773(4) -0.0061(4) 0.6143(3) 0.0578(16) Uani 1 1 d .
C47 C 0.9192(5) 0.2005(6) 0.6448(4) 0.049(2) Uani 1 1 d .
H47 H 0.8872 0.2449 0.6549 0.050 Uiso 1 1 calc R
O5 O 0.8616(3) 0.1239(3) 0.6011(3) 0.0498(14) Uani 1 1 d .
P2 P 0.76202(15) 0.09316(17) 0.61762(15) 0.0623(7) Uani 1 1 d .
O6 O 0.7094(4) 0.0771(4) 0.5414(4) 0.0681(18) Uani 1 1 d .
O7 O 0.7417(4) 0.1570(4) 0.6798(4) 0.076(2) Uani 1 1 d .
O8 O 0.7557(4) 0.0045(4) 0.6424(4) 0.0743(19) Uani 1 1 d .
C48 C 0.9892(5) 0.2289(5) 0.5945(4) 0.0434(19) Uani 1 1 d .
H48 H 1.0178 0.1828 0.5783 0.050 Uiso 1 1 calc R
O9 O 0.9487(4) 0.2510(3) 0.5266(3) 0.0524(15) Uani 1 1 d .
P3 P 0.95846(18) 0.21276(16) 0.43952(13) 0.0629(7) Uani 1 1 d .
O10 O 0.9933(5) 0.2955(4) 0.4042(3) 0.081(2) Uani 1 1 d .
O11 O 0.8711(5) 0.1699(4) 0.4000(4) 0.082(2) Uani 1 1 d .
O12 O 1.0228(4) 0.1584(4) 0.4377(3) 0.0689(18) Uani 1 1 d .
C49 C 1.0538(5) 0.3076(5) 0.6352(4) 0.046(2) Uani 1 1 d .
H49 H 1.0273 0.3562 0.6396 0.050 Uiso 1 1 calc R
O13 O 1.1277(3) 0.3242(3) 0.5904(3) 0.0478(14) Uani 1 1 d .
P4 P 1.15851(17) 0.40796(18) 0.55300(16) 0.0658(8) Uani 1 1 d .
O14 O 1.0907(5) 0.4129(5) 0.4960(4) 0.101(3) Uani 1 1 d .
O15 O 1.1734(7) 0.4835(5) 0.6140(5) 0.116(3) Uani 1 1 d .
O16 O 1.2403(5) 0.3956(6) 0.5150(5) 0.106(3) Uani 1 1 d .
C50 C 1.0873(5) 0.2999(5) 0.7164(4) 0.043(2) Uani 1 1 d .
H50 H 1.1236 0.2590 0.7116 0.050 Uiso 1 1 calc R
O17 O 1.1378(4) 0.3818(4) 0.7557(3) 0.0545(15) Uani 1 1 d .
P5 P 1.23912(17) 0.40509(17) 0.77852(16) 0.0669(8) Uani 1 1 d .
O18 O 1.2774(4) 0.4762(4) 0.7372(4) 0.079(2) Uani 1 1 d .
O19 O 1.2510(5) 0.4301(6) 0.8679(4) 0.101(3) Uani 1 1 d .
O20 O 1.2708(5) 0.3258(4) 0.7542(4) 0.083(2) Uani 1 1 d .
C51 C 1.0127(6) 0.2693(6) 0.7635(5) 0.053(2) Uani 1 1 d .
H51 H 0.9788 0.3123 0.7710 0.050 Uiso 1 1 calc R
O21 O 1.0469(4) 0.2610(4) 0.8372(3) 0.0630(17) Uani 1 1 d .
P6 P 0.9913(3) 0.2724(3) 0.91165(18) 0.1135(14) Uani 1 1 d .
O22 O 0.9778(11) 0.3546(9) 0.9264(6) 0.200(7) Uani 1 1 d .
O23 O 1.0460(8) 0.2505(8) 0.9739(4) 0.147(4) Uani 1 1 d .
O24 O 0.9059(7) 0.2075(12) 0.8912(6) 0.227(9) Uani 1 1 d .
C52 C 0.5271(8) 0.4203(8) 1.0004(7) 0.092(4) Uani 1 1 d .
H52 H 0.5902 0.4384 1.0063 0.050 Uiso 1 1 calc R
O25 O 0.5005(5) 0.3289(5) 0.9921(5) 0.099(3) Uani 1 1 d .
P7 P 0.5659(3) 0.2667(3) 0.9918(3) 0.146(2) Uani 1 1 d .
O26 O 0.6528(7) 0.3117(8) 1.0118(8) 0.171(5) Uani 1 1 d .
O27 O 0.5296(13) 0.2053(10) 1.0596(14) 0.276(11) Uani 1 1 d .
O28 O 0.5393(10) 0.2020(8) 0.9205(10) 0.241(9) Uani 1 1 d .
C53 C 0.4924(8) 0.4454(7) 0.9236(6) 0.083(3) Uani 1 1 d .
H53 H 0.4305 0.4190 0.9129 0.050 Uiso 1 1 calc R
O29 O 0.5373(5) 0.4121(5) 0.8615(4) 0.099(3) Uani 1 1 d .
P8 P 0.4970(2) 0.3462(2) 0.78525(19) 0.0915(11) Uani 1 1 d .
O30 O 0.4944(12) 0.3908(11) 0.7197(8) 0.227(7) Uani 1 1 d .
O31 O 0.5525(8) 0.2902(11) 0.7728(8) 0.243(9) Uani 1 1 d .
O32 O 0.4028(6) 0.2988(6) 0.7980(6) 0.121(3) Uani 1 1 d .
C54 C 0.5072(12) 0.5394(8) 0.9309(7) 0.111(5) Uani 1 1 d .
H54 H 0.5683 0.5665 0.9286 0.050 Uiso 1 1 calc R
O33 O 0.5521(8) 0.4437(9) 1.1390(7) 0.164(5) Uani 1 1 d .
P9 P 0.5179(4) 0.3933(4) 1.2078(4) 0.1561(19) Uani 1 1 d .
O34 O 0.4559(10) 0.4357(11) 1.2522(9) 0.213(7) Uani 1 1 d .
O35 O 0.5953(7) 0.4007(8) 1.2617(8) 0.175(5) Uani 1 1 d .
O36 O 0.4713(11) 0.3002(11) 1.1756(9) 0.252(9) Uani 1 1 d .
OW1 O 1.0534(8) 0.5281(8) 0.4181(6) 0.158(5) Uani 1 1 d .
OW2 O 1.2249(9) 0.2356(7) 0.4247(7) 0.170(5) Uani 1 1 d .
OW3 O 0.9333(11) 0.4213(9) 1.0656(8) 0.196(6) Uani 1 1 d .
OW4 O 1.4043(8) 0.4204(10) 0.5824(8) 0.196(6) Uani 1 1 d .
OW5 O 1.3079(10) 0.4578(13) 0.3939(9) 0.233(7) Uani 1 1 d .
OW6 O 1.1030(10) 0.5785(10) 0.2886(8) 0.200(6) Uani 1 1 d .
OW7 O 1.0129(12) 0.0494(17) 1.0004(14) 0.175(16) Uani 0.50 1 d P
OW8 O 0.900(4) -0.064(2) 0.936(3) 0.26(4) Uani 0.50 1 d P
OW9 O 0.888(2) 0.899(4) 0.931(2) 0.24(3) Uani 0.50 1 d P
OW10 O 0.7337(11) 0.3172(9) 0.7218(10) 0.215(7) Uani 1 1 d .
OW11 O 0.7286(18) 0.825(2) 0.8328(11) 0.171(11) Uani 0.50 1 d P
OW12 O 1.2175(11) 0.5495(10) 0.9468(10) 0.226(7) Uani 1 1 d .
OW13 O 0.7109(13) 0.5901(14) 0.9092(10) 0.043(6) Uani 0.25 1 d P
OW14 O 1.2359(13) 0.4758(13) 1.1108(11) 0.042(5) Uani 0.25 1 d P
OW15 O 0.4492(17) 0.0390(11) 1.0404(12) 0.299(13) Uani 1 1 d .
OW16 O 0.2935(16) 0.4404(18) 1.1651(12) 0.070(8) Uani 0.25 1 d P
OW17 O 1.1669(10) 0.368(2) 1.0583(8) 0.343(16) Uani 1 1 d .
OW18 O 0.3724(13) -0.051(3) 1.1160(13) 0.40(3) Uani 0.80 1 d P
OW19 O 0.6502(15) 0.6077(15) 0.8675(13) 0.056(6) Uani 0.25 1 d P
OW20 O 0.7673(13) 0.3274(12) 0.8901(10) 0.263(9) Uani 1 1 d .
OW21 O 1.0541(19) 0.5202(15) 1.1408(10) 0.312(12) Uani 1 1 d .
OW22 O 0.7578(18) 0.159(2) 0.8334(9) 0.320(18) Uani 0.80 1 d P
OW23 O 1.2255(19) 0.3016(18) 1.1100(16) 0.199(13) Uani 0.50 1 d P
OW24 O 1.3498(17) 0.2405(19) 0.3264(10) 0.331(14) Uani 1 1 d .
OW25 O 0.838(3) 0.813(2) 0.901(2) 0.28(3) Uani 0.50 1 d P
OW26 O 1.480(2) 0.4069(19) 0.435(4) 0.36(3) Uani 0.50 1 d P
OW27 O 0.952(5) 0.050(3) 0.945(3) 0.37(5) Uani 0.50 1 d P
OW29 O 0.667(3) 0.395(4) 0.654(2) 0.34(3) Uani 0.50 1 d P
OW30 O 0.805(4) 0.935(3) 0.859(3) 0.28(3) Uani 0.50 1 d P
H16 H 1.1297 -0.3362 0.6593 0.050 Uiso 0.50 1 d P
H17 H 1.1718 -0.4154 0.7456 0.050 Uiso 0.50 1 d P
H18 H 1.2881 -0.3529 0.8295 0.050 Uiso 0.50 1 d P
H19 H 1.3580 -0.2236 0.8373 0.050 Uiso 0.50 1 d P
H22 H 1.4165 -0.0593 0.8572 0.050 Uiso 0.50 1 d P
H23 H 1.4552 0.0653 0.8585 0.050 Uiso 0.50 1 d P
H24 H 1.3880 0.1271 0.7749 0.050 Uiso 0.50 1 d P
H16' H 1.0987 -0.3413 0.6716 0.050 Uiso 0.50 1 d P
H17' H 1.1339 -0.4298 0.7530 0.050 Uiso 0.50 1 d P
H18' H 1.2626 -0.3721 0.8362 0.050 Uiso 0.50 1 d P
H19' H 1.3319 -0.2464 0.8466 0.050 Uiso 0.50 1 d P
H22' H 1.4031 -0.0924 0.8562 0.050 Uiso 0.50 1 d P
H23' H 1.4513 0.0483 0.8586 0.050 Uiso 0.50 1 d P
H24' H 1.3904 0.1269 0.7774 0.050 Uiso 0.50 1 d P
H4A H 1.1738 -0.2042 0.6866 0.050 Uiso 1 1 d .

loop_
_atom_site_aniso_label
_atom_site_aniso_U_11
_atom_site_aniso_U_22
_atom_site_aniso_U_33
_atom_site_aniso_U_23
_atom_site_aniso_U_13
_atom_site_aniso_U_12
N1 0.069(6) 0.059(5) 0.089(6) 0.021(5) -0.012(5) 0.025(4)
C1 0.090(9) 0.053(7) 0.124(10) 0.023(7) -0.025(7) 0.016(6)
C2 0.105(10) 0.085(10) 0.157(13) 0.047(9) -0.052(9) -0.004(8)
C3 0.137(6) 0.133(6) 0.138(6) 0.026(2) 0.009(2) 0.031(2)
C4 0.119(5) 0.117(5) 0.120(5) 0.025(2) 0.006(2) 0.029(2)
C5 0.096(8) 0.042(6) 0.095(8) 0.011(6) -0.014(6) 0.011(6)
N2 0.075(6) 0.053(5) 0.066(5) 0.016(4) -0.005(4) 0.026(4)
C6 0.087(8) 0.062(7) 0.072(6) 0.010(5) -0.014(6) 0.030(6)
C7 0.124(10) 0.068(8) 0.082(8) 0.031(6) -0.015(7) 0.014(7)
C8 0.132(12) 0.099(10) 0.078(8) 0.038(7) -0.011(8) 0.052(9)
C9 0.086(8) 0.098(10) 0.069(7) 0.030(6) -0.002(6) 0.035(7)
C10 0.054(6) 0.079(7) 0.044(5) 0.014(5) -0.003(4) 0.024(5)
N3 0.060(5) 0.062(5) 0.061(5) 0.009(4) -0.014(4) 0.021(4)
C11 0.063(6) 0.059(6) 0.054(5) 0.014(5) 0.006(4) 0.033(5)
C12 0.057(6) 0.064(7) 0.063(6) -0.002(5) -0.011(5) 0.012(5)
C13 0.041(6) 0.096(9) 0.084(7) 0.015(6) -0.016(5) 0.009(5)
C14 0.075(7) 0.052(6) 0.076(7) 0.012(5) 0.000(5) 0.021(5)
C15 0.074(7) 0.056(7) 0.059(6) 0.004(5) -0.010(5) 0.015(5)
N4 0.139(9) 0.113(9) 0.047(5) -0.015(5) -0.037(5) 0.088(7)
C16 0.061(6) 0.061(6) 0.060(6) 0.012(2) 0.004(2) 0.015(2)
C17 0.081(7) 0.080(7) 0.081(7) 0.016(2) 0.006(2) 0.020(3)
C18 0.077(7) 0.077(7) 0.077(7) 0.014(2) 0.006(2) 0.019(3)
C19 0.064(6) 0.064(6) 0.063(6) 0.013(2) 0.004(2) 0.016(2)
C20 0.043(5) 0.043(5) 0.043(5) 0.009(2) 0.002(2) 0.011(2)
C21 0.047(5) 0.048(5) 0.048(5) 0.008(2) 0.004(2) 0.013(2)
C22 0.055(6) 0.055(6) 0.055(6) 0.011(2) 0.004(2) 0.014(2)
C23 0.085(10) 0.085(10) 0.085(10) 0.016(3) 0.007(2) 0.021(3)
C16' 0.052(5) 0.053(5) 0.052(5) 0.010(2) 0.003(2) 0.013(2)
C17' 0.063(5) 0.063(5) 0.063(5) 0.012(2) 0.005(2) 0.016(2)
C18' 0.064(6) 0.065(6) 0.064(6) 0.012(2) 0.004(2) 0.017(2)
C19' 0.062(6) 0.062(6) 0.063(6) 0.011(2) 0.004(2) 0.016(2)
C20' 0.050(5) 0.050(5) 0.050(5) 0.009(2) 0.005(2) 0.012(2)
C21' 0.045(5) 0.046(5) 0.046(5) 0.008(2) 0.003(2) 0.012(2)
C22' 0.053(6) 0.053(6) 0.053(6) 0.009(2) 0.003(2) 0.014(2)
C23' 0.052(6) 0.052(6) 0.052(6) 0.009(2) 0.003(2) 0.012(2)
N5 0.073(6) 0.108(8) 0.047(4) -0.022(5) -0.020(4) 0.062(6)
C24 0.056(6) 0.135(11) 0.056(6) -0.008(6) -0.009(5) 0.046(7)
C25 0.055(6) 0.108(10) 0.051(6) -0.022(6) -0.007(5) 0.040(6)
N6 0.049(4) 0.059(5) 0.067(5) -0.013(4) -0.018(4) 0.013(4)
C26 0.036(5) 0.100(9) 0.060(6) -0.029(6) -0.012(4) 0.029(5)
C27 0.043(6) 0.067(7) 0.085(7) -0.038(6) -0.005(5) 0.015(5)
C28 0.037(5) 0.064(7) 0.093(7) -0.008(6) -0.004(5) 0.011(5)
C29 0.050(6) 0.068(7) 0.094(8) 0.007(6) -0.012(5) 0.020(5)
C30 0.051(6) 0.069(7) 0.068(6) -0.009(5) -0.010(5) 0.015(5)
N7 0.039(4) 0.078(6) 0.086(6) 0.022(5) -0.008(4) 0.021(4)
C31 0.046(6) 0.096(9) 0.127(10) 0.030(8) -0.010(6) 0.026(6)
C32 0.076(8) 0.112(11) 0.141(11) 0.060(9) -0.004(8) 0.027(8)
C33 0.119(5) 0.118(5) 0.121(5) 0.024(2) 0.009(2) 0.029(2)
C34 0.103(4) 0.106(4) 0.105(4) 0.022(2) 0.006(2) 0.026(2)
C35 0.043(6) 0.121(10) 0.096(8) 0.039(7) 0.010(6) 0.022(6)
N8 0.035(5) 0.110(8) 0.068(5) 0.021(5) -0.013(4) -0.011(5)
C36 0.036(6) 0.174(14) 0.056(6) 0.014(8) 0.004(5) 0.016(7)
C37 0.059(8) 0.177(15) 0.094(9) 0.044(10) 0.021(7) 0.050(9)
C38 0.048(8) 0.20(2) 0.089(10) 0.002(11) -0.014(7) 0.009(10)
C39 0.049(8) 0.23(2) 0.066(8) -0.018(10) -0.005(6) 0.018(10)
C40 0.040(6) 0.165(14) 0.070(7) 0.008(9) 0.012(6) 0.013(8)
N9 0.066(6) 0.068(6) 0.083(6) -0.001(5) 0.020(5) -0.003(5)
C41 0.051(7) 0.116(11) 0.059(7) -0.028(7) 0.010(5) -0.014(7)
C42 0.092(10) 0.116(12) 0.077(9) -0.022(9) 0.008(7) -0.026(10)
C43 0.082(10) 0.113(13) 0.088(10) -0.040(9) 0.014(8) -0.033(9)
C44 0.122(11) 0.078(9) 0.070(7) -0.002(6) 0.030(7) -0.007(8)
C45 0.075(8) 0.080(9) 0.078(8) -0.012(7) 0.030(6) -0.017(7)
C46 0.050(5) 0.050(5) 0.056(5) 0.001(4) -0.002(4) 0.020(4)
O1 0.054(3) 0.041(3) 0.053(3) 0.011(3) -0.011(3) 0.011(3)
P1 0.0608(15) 0.0461(14) 0.0505(13) 0.0086(11) -0.0119(11) 0.0156(11)
O3 0.057(4) 0.066(4) 0.069(4) 0.023(3) -0.002(3) 0.015(3)
O2 0.077(4) 0.046(4) 0.056(3) 0.009(3) -0.019(3) 0.016(3)
O4 0.078(4) 0.051(4) 0.047(3) 0.006(3) -0.011(3) 0.026(3)
C47 0.045(5) 0.055(6) 0.052(5) 0.006(4) -0.008(4) 0.028(4)
O5 0.034(3) 0.048(3) 0.059(3) -0.002(3) -0.005(2) 0.004(3)
P2 0.0463(14) 0.0567(16) 0.0789(17) 0.0048(13) -0.0084(12) 0.0101(12)
O6 0.041(3) 0.064(4) 0.091(5) 0.010(4) -0.018(3) 0.004(3)
O7 0.042(4) 0.075(5) 0.105(5) -0.001(4) 0.005(3) 0.014(3)
O8 0.053(4) 0.070(5) 0.099(5) 0.022(4) 0.003(3) 0.009(3)
C48 0.049(5) 0.037(5) 0.042(4) 0.001(4) -0.008(4) 0.014(4)
O9 0.060(4) 0.047(4) 0.050(3) 0.000(3) -0.018(3) 0.025(3)
P3 0.0910(19) 0.0528(15) 0.0486(13) 0.0052(11) -0.0167(12) 0.0320(14)
O10 0.145(7) 0.054(4) 0.056(4) 0.017(3) 0.001(4) 0.043(4)
O11 0.109(6) 0.063(4) 0.067(4) 0.001(3) -0.049(4) 0.030(4)
O12 0.101(5) 0.055(4) 0.056(4) 0.007(3) -0.011(3) 0.036(4)
C49 0.044(5) 0.056(6) 0.043(4) 0.011(4) -0.001(4) 0.019(4)
O13 0.049(3) 0.046(3) 0.049(3) 0.013(3) 0.000(3) 0.011(3)
P4 0.0584(16) 0.0663(18) 0.0744(17) 0.0286(14) -0.0026(13) 0.0090(13)
O14 0.126(7) 0.083(6) 0.093(5) 0.040(4) -0.035(5) 0.017(5)
O15 0.191(10) 0.053(5) 0.099(6) 0.021(5) 0.022(6) 0.016(5)
O16 0.085(6) 0.127(7) 0.109(6) 0.048(5) 0.036(5) 0.009(5)
C50 0.047(5) 0.036(5) 0.049(5) -0.001(4) -0.011(4) 0.022(4)
O17 0.051(3) 0.046(4) 0.061(4) -0.002(3) -0.012(3) 0.012(3)
P5 0.0618(16) 0.0560(16) 0.0757(17) 0.0013(14) -0.0226(13) 0.0132(13)
O18 0.066(4) 0.057(4) 0.102(5) 0.015(4) -0.017(4) -0.001(3)
O19 0.075(5) 0.131(7) 0.071(5) -0.017(5) -0.022(4) 0.003(5)
O20 0.076(5) 0.062(5) 0.110(6) 0.004(4) -0.024(4) 0.028(4)
C51 0.065(6) 0.049(5) 0.049(5) 0.007(4) -0.009(4) 0.028(5)
O21 0.083(4) 0.063(4) 0.044(3) 0.006(3) -0.008(3) 0.026(3)
P6 0.140(4) 0.165(4) 0.0565(18) 0.025(2) 0.0139(19) 0.074(3)
O22 0.38(2) 0.218(13) 0.098(7) 0.042(8) 0.072(9) 0.235(15)
O23 0.204(11) 0.224(12) 0.055(5) 0.047(6) 0.016(5) 0.121(9)
O24 0.099(8) 0.40(2) 0.099(7) 0.014(10) 0.005(6) -0.080(11)
C52 0.080(8) 0.087(9) 0.083(8) -0.014(7) -0.021(6) -0.007(7)
O25 0.098(6) 0.070(5) 0.113(6) -0.019(5) -0.025(5) 0.018(4)
P7 0.133(4) 0.115(4) 0.177(4) -0.021(3) -0.082(3) 0.056(3)
O26 0.100(8) 0.159(10) 0.218(12) -0.059(9) -0.082(8) 0.039(7)
O27 0.29(2) 0.164(14) 0.37(3) 0.006(16) -0.158(19) 0.113(14)
O28 0.236(14) 0.146(10) 0.304(18) -0.113(12) -0.175(14) 0.116(10)
C53 0.081(8) 0.085(9) 0.065(7) -0.017(6) 0.010(6) 0.007(6)
O29 0.084(5) 0.094(6) 0.096(6) -0.023(5) 0.004(4) 0.008(4)
P8 0.077(2) 0.103(3) 0.082(2) -0.0244(19) -0.0124(16) 0.0285(19)
O30 0.31(2) 0.236(16) 0.124(10) 0.045(11) -0.035(11) 0.057(14)
O31 0.172(11) 0.36(2) 0.172(11) -0.168(13) -0.097(9) 0.176(13)
O32 0.113(7) 0.084(6) 0.146(8) -0.015(6) -0.034(6) 0.016(5)
C54 0.185(15) 0.066(9) 0.070(8) -0.004(7) 0.010(9) 0.017(9)
O33 0.155(10) 0.207(13) 0.133(9) 0.059(9) 0.029(8) 0.027(9)
P9 0.128(4) 0.161(5) 0.171(5) 0.036(4) -0.008(4) 0.018(4)
O34 0.192(13) 0.264(17) 0.243(16) 0.077(13) 0.093(12) 0.139(13)
O35 0.117(9) 0.170(11) 0.218(12) 0.080(9) -0.065(8) -0.019(8)
O36 0.220(16) 0.206(15) 0.218(14) -0.045(12) 0.008(12) -0.109(13)
OW1 0.171(10) 0.212(12) 0.170(10) 0.121(9) 0.071(8) 0.131(9)
OW2 0.239(13) 0.106(8) 0.147(9) 0.035(7) -0.068(9) 0.012(8)
OW3 0.286(17) 0.177(12) 0.179(12) 0.073(10) 0.093(12) 0.123(12)
OW4 0.129(10) 0.281(17) 0.178(11) -0.011(11) 0.002(8) 0.091(10)
OW5 0.191(14) 0.33(2) 0.187(13) 0.082(14) 0.071(11) 0.042(14)
OW6 0.228(15) 0.214(14) 0.204(13) 0.061(11) 0.054(11) 0.123(12)
OW7 0.067(12) 0.20(2) 0.148(19) -0.146(19) 0.074(12) -0.075(15)
OW8 0.27(5) 0.11(2) 0.32(6) -0.12(3) 0.25(5) -0.09(3)
OW9 0.10(2) 0.48(8) 0.11(2) -0.11(4) 0.027(16) 0.13(4)
OW10 0.257(17) 0.145(11) 0.251(16) -0.024(11) 0.023(13) 0.108(11)
OW11 0.24(3) 0.23(3) 0.106(14) 0.083(17) 0.105(17) 0.14(2)
OW12 0.254(18) 0.207(15) 0.225(15) -0.020(12) 0.035(13) 0.112(13)
OW13 0.031(11) 0.056(14) 0.022(10) 0.002(10) 0.002(8) -0.026(10)
OW14 0.041(12) 0.042(13) 0.044(11) 0.015(10) 0.025(10) 0.005(10)
OW15 0.44(3) 0.188(15) 0.27(2) 0.005(13) -0.21(2) 0.157(17)
OW16 0.055(16) 0.10(2) 0.035(13) -0.007(13) 0.013(11) -0.006(15)
OW17 0.141(12) 0.67(4) 0.123(10) -0.058(18) -0.018(9) 0.003(19)
OW18 0.143(16) 0.75(7) 0.183(19) -0.17(3) -0.105(15) 0.06(3)
OW19 0.045(14) 0.054(15) 0.057(14) 0.020(12) 0.004(12) -0.018(12)
OW20 0.29(2) 0.26(2) 0.197(14) 0.067(14) -0.017(13) -0.024(16)
OW21 0.51(4) 0.32(2) 0.171(14) 0.043(15) -0.027(18) 0.23(3)
OW22 0.38(3) 0.62(5) 0.090(10) 0.087(18) 0.081(14) 0.34(4)
OW23 0.20(3) 0.17(2) 0.19(2) -0.071(19) -0.11(2) 0.07(2)
OW24 0.41(3) 0.52(4) 0.183(15) 0.070(19) 0.070(16) 0.33(3)
OW25 0.59(7) 0.22(3) 0.22(3) 0.20(3) 0.33(4) 0.31(4)
OW26 0.25(4) 0.14(2) 0.78(9) 0.18(4) 0.33(5) 0.06(2)
OW27 0.78(11) 0.25(4) 0.33(5) 0.25(4) 0.47(7) 0.39(6)
OW29 0.24(4) 0.51(8) 0.23(4) 0.17(4) 0.05(3) -0.06(4)
OW30 0.49(6) 0.22(3) 0.30(4) 0.21(3) 0.35(5) 0.27(4)

loop_
_atom_type_symbol
_atom_type_description
_atom_type_scat_dispersion_real
_atom_type_scat_dispersion_imag
_atom_type_scat_source
C C 0.0181 0.0091 'International Tables Vol C Tables 4.2.6.8 and 6.1.1.4'
H H 0.0000 0.0000 'International Tables Vol C Tables 4.2.6.8 and 6.1.1.4'
N N 0.0311 0.0180 'International Tables Vol C Tables 4.2.6.8 and 6.1.1.4'
O O 0.0492 0.0322 'International Tables Vol C Tables 4.2.6.8 and 6.1.1.4'
P P 0.2955 0.4335 'International Tables Vol C Tables 4.2.6.8 and 6.1.1.4'

loop_
_geom_angle_atom_site_label_1
_geom_angle_atom_site_label_2
_geom_angle_atom_site_label_3
_geom_angle
_geom_angle_site_symmetry_1
_geom_angle_site_symmetry_3
C1 N1 C5 121.3(9) . .
N1 C1 C2 122.7(11) . .
C1 C2 C3 115.0(14) . .
C2 C3 C4 123.5(18) . .
C5 C4 C3 117.7(16) . .
C4 C5 N1 119.7(12) . .
C4 C5 C6 122.8(12) . .
N1 C5 C6 117.5(9) . .
C6 N2 C10 119.1(8) . .
N2 C6 C7 121.4(10) . .
N2 C6 C5 115.0(9) . .
C7 C6 C5 123.5(11) . .
C8 C7 C6 119.0(11) . .
C7 C8 C9 120.5(11) . .
C8 C9 C10 117.7(11) . .
N2 C10 C9 122.2(10) . .
N2 C10 C11 115.8(8) . .
C9 C10 C11 122.0(9) . .
C15 N3 C11 122.6(8) . .
C12 C11 N3 119.8(9) . .
C12 C11 C10 123.4(8) . .
N3 C11 C10 116.8(8) . .
C11 C12 C13 117.5(9) . .
C14 C13 C12 120.4(9) . .
C15 C14 C13 119.6(10) . .
N3 C15 C14 120.2(9) . .
C16 N4 C20' 108.2(17) . .
C16 N4 C20 124.9(16) . .
C20' N4 C20 24.5(11) . .
C16 N4 C16' 23.3(13) . .
C20' N4 C16' 110.9(14) . .
C20 N4 C16' 133.8(12) . .
C16' C16 N4 119(3) . .
C16' C16 C17 80(3) . .
N4 C16 C17 120(2) . .
C16' C16 C17' 50(2) . .
N4 C16 C17' 129.9(18) . .
C17 C16 C17' 30.2(11) . .
C16' C16 C20' 119(3) . .
N4 C16 C20' 37.3(10) . .
C17 C16 C20' 83.0(16) . .
C17' C16 C20' 98.8(14) . .
C17' C17 C18' 88(3) . .
C17' C17 C18 127(3) . .
C18' C17 C18 38.1(14) . .
C17' C17 C16 95(3) . .
C18' C17 C16 132(2) . .
C18 C17 C16 120(2) . .
C17' C17 C16' 65(2) . .
C18' C17 C16' 127(2) . .
C18 C17 C16' 139(2) . .
C16 C17 C16' 29.4(11) . .
C17' C17 C19' 116(3) . .
C18' C17 C19' 40.8(15) . .
C18 C17 C19' 29.1(13) . .
C16 C17 C19' 98.2(18) . .
C16' C17 C19' 110.5(17) . .
C18' C18 C19' 87(3) . .
C18' C18 C17 60(2) . .
C19' C18 C17 107(3) . .
C18' C18 C19 123(3) . .
C19' C18 C19 35.6(18) . .
C17 C18 C19 120(2) . .
C18' C18 C17' 40(2) . .
C19' C18 C17' 102(3) . .
C17 C18 C17' 20.5(13) . .
C19 C18 C17' 126(2) . .
C18' C18 C20' 98(3) . .
C19' C18 C20' 40.2(19) . .
C17 C18 C20' 79.1(17) . .
C19 C18 C20' 41.1(13) . .
C17' C18 C20' 85.9(13) . .
C19' C19 C18 43(2) . .
C19' C19 C20' 80(3) . .
C18 C19 C20' 98(2) . .
C19' C19 C20 108(3) . .
C18 C19 C20 122(2) . .
C20' C19 C20 27.7(10) . .
C19' C19 C18' 22(2) . .
C18 C19 C18' 21.4(13) . .
C20' C19 C18' 87.4(16) . .
C20 C19 C18' 114.7(17) . .
C20' C20 C21' 135(4) . .
C20' C20 C19 69(3) . .
C21' C20 C19 126(2) . .
C20' C20 N4 48(2) . .
C21' C20 N4 121(2) . .
C19 C20 N4 109.1(18) . .
C20' C20 C21 148(3) . .
C21' C20 C21 14.2(15) . .
C19 C20 C21 127.5(17) . .
N4 C20 C21 123.2(14) . .
C20' C20 C19' 45(3) . .
C21' C20 C19' 134(2) . .
C19 C20 C19' 24.3(10) . .
N4 C20 C19' 89.4(14) . .
C21 C20 C19' 142.4(15) . .
C21' C21 N5 104(3) . .
C21' C21 C22' 90(3) . .
N5 C21 C22' 157(2) . .
C21' C21 C22 118(3) . .
N5 C21 C22 132(2) . .
C22' C21 C22 28.4(12) . .
C21' C21 C20 21(2) . .
N5 C21 C20 104.5(15) . .
C22' C21 C20 94.8(19) . .
C22 C21 C20 123(2) . .
C21' C21 C25 139(3) . .
N5 C21 C25 39.1(9) . .
C22' C21 C25 120.5(18) . .
C22 C21 C25 93.3(16) . .
C20 C21 C25 143.6(13) . .
C21' C21 C23' 133(3) . .
N5 C21 C23' 112.6(17) . .
C22' C21 C23' 47.1(14) . .
C22 C21 C23' 19.4(11) . .
C20 C21 C23' 141.9(16) . .
C25 C21 C23' 73.9(11) . .
C22' C22 C23' 163(4) . .
C22' C22 C23 165(3) . .
C23' C22 C23 11(3) . .
C22' C22 C21 57(3) . .
C23' C22 C21 122(3) . .
C23 C22 C21 113(2) . .
C22' C22 C21' 40(2) . .
C23' C22 C21' 137(3) . .
C23 C22 C21' 129.3(19) . .
C21 C22 C21' 18.0(10) . .
C22' C22 C24 139(3) . .
C23' C22 C24 39(2) . .
C23 C22 C24 29.3(13) . .
C21 C22 C24 84.1(13) . .
C21' C22 C24 100.1(11) . .
C23' C23 C24 123(5) . .
C23' C23 C22 14(3) . .
C24 C23 C22 112(3) . .
C16 C16' C17' 105(3) . .
C16 C16' C17 70(3) . .
C17' C16' C17 35.1(12) . .
C16 C16' N4 37(2) . .
C17' C16' N4 119.5(16) . .
C17 C16' N4 90.4(15) . .
C17 C17' C16' 80(3) . .
C17 C17' C18' 55(2) . .
C16' C17' C18' 116.2(19) . .
C17 C17' C16 55(2) . .
C16' C17' C16 24.6(10) . .
C18' C17' C16 97.1(17) . .
C17 C17' C18 33(2) . .
C16' C17' C18 102.8(17) . .
C18' C17' C18 21.9(11) . .
C16 C17' C18 80.2(14) . .
C18 C18' C17 81(3) . .
C18 C18' C19' 50(2) . .
C17 C18' C19' 100(2) . .
C18 C18' C17' 118(3) . .
C17 C18' C17' 36.8(14) . .
C19' C18' C17' 124(2) . .
C18 C18' C19 36(2) . .
C17 C18' C19 93.5(19) . .
C19' C18' C19 14.0(14) . .
C17' C18' C19 123.6(17) . .
C19 C19' C18 101(3) . .
C19 C19' C18' 144(3) . .
C18 C19' C18' 43(2) . .
C19 C19' C20' 67(2) . .
C18 C19' C20' 115(3) . .
C18' C19' C20' 119(2) . .
C19 C19' C17 117(3) . .
C18 C19' C17 44(2) . .
C18' C19' C17 39.0(13) . .
C20' C19' C17 83.5(15) . .
C19 C19' C20 48(2) . .
C18 C19' C20 118(3) . .
C18' C19' C20 135.4(19) . .
C20' C19' C20 19.2(9) . .
C17 C19' C20 97.3(14) . .
C20 C20' N4 108(3) . .
C20 C20' C19 84(3) . .
N4 C20' C19 145.0(19) . .
C20 C20' C19' 116(3) . .
N4 C20' C19' 129(2) . .
C19 C20' C19' 32.9(11) . .
C20 C20' C21' 27(2) . .
N4 C20' C21' 107.7(17) . .
C19 C20' C21' 97.0(18) . .
C19' C20' C21' 123.2(18) . .
C20 C20' C16 130(3) . .
N4 C20' C16 34.5(10) . .
C19 C20' C16 113.5(17) . .
C19' C20' C16 94.9(16) . .
C21' C20' C16 140.5(16) . .
C20 C20' C18 119(3) . .
N4 C20' C18 109.2(15) . .
C19 C20' C18 41.0(13) . .
C19' C20' C18 24.6(11) . .
C21' C20' C18 137.8(16) . .
C16 C20' C18 74.8(12) . .
C21 C21' C20 145(4) . .
C21 C21' C22' 62(3) . .
C20 C21' C22' 120(2) . .
C21 C21' C20' 162(3) . .
C20 C21' C20' 18.4(15) . .
C22' C21' C20' 125.9(19) . .
C21 C21' N5 51(2) . .
C20 C21' N5 124(2) . .
C22' C21' N5 111(2) . .
C20' C21' N5 122.9(15) . .
C21 C21' C22 44(3) . .
C20 C21' C22 136(2) . .
C22' C21' C22 18.7(11) . .
C20' C21' C22 144.4(17) . .
N5 C21' C22 92.5(15) . .
C22 C22' C21 94(3) . .
C22 C22' C21' 122(3) . .
C21 C22' C21' 27.8(11) . .
C22 C22' C23' 9(2) . .
C21 C22' C23' 94.9(19) . .
C21' C22' C23' 120.8(19) . .
C23 C23' C22 155(6) . .
C23 C23' C22' 158(5) . .
C22 C23' C22' 8(2) . .
C23 C23' C24 37(4) . .
C22 C23' C24 122(3) . .
C22' C23' C24 122.1(18) . .
C23 C23' C21 120(5) . .
C22 C23' C21 38(2) . .
C22' C23' C21 38.0(11) . .
C24 C23' C21 84.3(12) . .
C21 N5 C25 106.2(13) . .
C21 N5 C21' 25.2(10) . .
C25 N5 C21' 129.2(12) . .
C23 C24 C25 134(2) . .
C23 C24 C23' 19.9(19) . .
C25 C24 C23' 114.4(15) . .
C23 C24 C22 38.6(17) . .
C25 C24 C22 95.4(11) . .
C23' C24 C22 19.2(10) . .
N5 C25 C24 121.8(11) . .
N5 C25 C26 117.1(9) . .
C24 C25 C26 121.1(12) . .
N5 C25 C21 34.8(7) . .
C24 C25 C21 87.2(9) . .
C26 C25 C21 151.4(10) . .
C30 N6 C26 120.3(9) . .
C27 C26 N6 118.3(10) . .
C27 C26 C25 126.8(10) . .
N6 C26 C25 114.9(10) . .
C28 C27 C26 121.8(9) . .
C27 C28 C29 117.9(10) . .
C30 C29 C28 119.8(10) . .
C29 C30 N6 121.9(9) . .
C31 N7 C35 122.7(11) . .
N7 C31 C32 124.8(11) . .
C31 C32 C33 114.1(14) . .
C34 C33 C32 121.2(16) . .
C33 C34 C35 121.0(15) . .
N7 C35 C34 115.9(12) . .
N7 C35 C36 117.8(11) . .
C34 C35 C36 126.3(12) . .
C36 N8 C40 114.8(11) . .
N8 C36 C37 122.5(14) . .
N8 C36 C35 115.1(10) . .
C37 C36 C35 122.4(15) . .
C38 C37 C36 122.4(17) . .
C37 C38 C39 115.0(16) . .
C38 C39 C40 120.3(18) . .
N8 C40 C39 124.8(17) . .
N8 C40 C41 113.1(11) . .
C39 C40 C41 122.0(16) . .
C45 N9 C41 124.4(12) . .
N9 C41 C42 117.6(15) . .
N9 C41 C40 118.1(11) . .
C42 C41 C40 124.3(13) . .
C43 C42 C41 119.9(15) . .
C42 C43 C44 121.2(14) . .
C43 C44 C45 116.9(15) . .
N9 C45 C44 119.9(13) . .
O1 C46 C51 105.9(7) . .
O1 C46 C47 110.8(6) . .
C51 C46 C47 107.4(7) . .
C46 O1 P1 123.0(5) . .
O2 P1 O3 114.2(4) . .
O2 P1 O4 110.0(3) . .
O3 P1 O4 112.0(3) . .
O2 P1 O1 107.1(3) . .
O3 P1 O1 110.9(3) . .
O4 P1 O1 101.9(3) . .
O5 C47 C48 107.2(6) . .
O5 C47 C46 112.0(7) . .
C48 C47 C46 112.0(7) . .
C47 O5 P2 122.7(5) . .
O7 P2 O6 115.9(4) . .
O7 P2 O8 112.9(4) . .
O6 P2 O8 107.2(4) . .
O7 P2 O5 109.1(3) . .
O6 P2 O5 107.1(3) . .
O8 P2 O5 103.8(3) . .
O9 C48 C47 107.1(6) . .
O9 C48 C49 107.3(6) . .
C47 C48 C49 111.5(6) . .
C48 O9 P3 124.5(5) . .
O11 P3 O12 116.2(4) . .
O11 P3 O10 107.6(4) . .
O12 P3 O10 111.6(4) . .
O11 P3 O9 108.8(4) . .
O12 P3 O9 109.5(3) . .
O10 P3 O9 102.3(3) . .
O13 C49 C48 109.6(6) . .
O13 C49 C50 107.1(6) . .
C48 C49 C50 113.1(6) . .
C49 O13 P4 124.7(5) . .
O15 P4 O14 108.0(6) . .
O15 P4 O16 113.7(6) . .
O14 P4 O16 112.2(5) . .
O15 P4 O13 109.3(4) . .
O14 P4 O13 109.6(4) . .
O16 P4 O13 103.9(4) . .
O17 C50 C51 109.3(6) . .
O17 C50 C49 109.4(6) . .
C51 C50 C49 110.5(6) . .
C50 O17 P5 125.2(5) . .
O18 P5 O20 113.2(5) . .
O18 P5 O19 114.0(5) . .
O20 P5 O19 109.2(5) . .
O18 P5 O17 106.2(4) . .
O20 P5 O17 107.9(4) . .
O19 P5 O17 105.9(4) . .
O21 C51 C46 110.4(7) . .
O21 C51 C50 108.3(7) . .
C46 C51 C50 111.6(7) . .
C51 O21 P6 119.3(6) . .
O22 P6 O23 115.6(8) . .
O22 P6 O24 109.8(11) . .
O23 P6 O24 112.0(9) . .
O22 P6 O21 110.6(6) . .
O23 P6 O21 101.7(5) . .
O24 P6 O21 106.6(6) . .
O25 C52 C54 110.1(11) . 2_667
O25 C52 C53 107.6(9) . .
C54 C52 C53 111.2(11) 2_667 .
C52 O25 P7 124.7(8) . .
O26 P7 O28 121.7(10) . .
O26 P7 O25 113.1(6) . .
O28 P7 O25 105.8(6) . .
O26 P7 O27 110.8(8) . .
O28 P7 O27 99.6(10) . .
O25 P7 O27 103.7(8) . .
O29 C53 C54 110.4(10) . .
O29 C53 C52 107.1(10) . .
C54 C53 C52 111.3(9) . .
C53 O29 P8 127.5(7) . .
O31 P8 O30 110.2(11) . .
O31 P8 O32 112.6(9) . .
O30 P8 O32 109.4(9) . .
O31 P8 O29 105.6(5) . .
O30 P8 O29 110.1(8) . .
O32 P8 O29 108.8(5) . .
C52 C54 C53 113.6(11) 2_667 .
C52 C54 O33 101.8(12) 2_667 2_667
C53 C54 O33 106.8(11) . 2_667
C54 O33 P9 125.9(10) 2_667 .
O35 P9 O34 108.3(10) . .
O35 P9 O36 112.3(11) . .
O34 P9 O36 108.3(11) . .
O35 P9 O33 106.2(8) . .
O34 P9 O33 110.3(9) . .
O36 P9 O33 111.4(9) . .
OW27 OW7 OW7 97(2) . 2_757
OW27 OW7 OW8 169(4) . 2_757
OW7 OW7 OW8 93(3) 2_757 2_757
OW9 OW8 OW7 100(10) 1_545 2_757
OW8 OW9 OW25 162(10) 1_565 .
OW19 OW13 OW16 65.4(18) . 2_667
OW19 OW13 OW14 130.2(19) . 2_767
OW16 OW13 OW14 66.3(18) 2_667 2_767
OW13 OW14 OW16 49.9(13) 2_767 1_655
OW13 OW16 OW19 57.1(16) 2_667 2_667
OW13 OW16 OW14 63.7(17) 2_667 1_455
OW19 OW16 OW14 119.6(18) 2_667 1_455
OW13 OW19 OW16 57.4(17) . 2_667

loop_
_geom_bond_atom_site_label_1
_geom_bond_atom_site_label_2
_geom_bond_distance
_geom_bond_site_symmetry_2
N1 C1 1.329(13) .
N1 C5 1.349(12) .
C1 C2 1.368(15) .
C2 C3 1.366(19) .
C3 C4 1.384(19) .
C4 C5 1.351(17) .
C5 C6 1.465(14) .
N2 C6 1.340(12) .
N2 C10 1.340(11) .
C6 C7 1.384(14) .
C7 C8 1.365(16) .
C8 C9 1.375(16) .
C9 C10 1.389(13) .
C10 C11 1.486(13) .
N3 C15 1.317(11) .
N3 C11 1.360(11) .
C11 C12 1.352(12) .
C12 C13 1.418(14) .
C13 C14 1.357(13) .
C14 C15 1.352(13) .
N4 C16 1.11(2) .
N4 C20' 1.187(19) .
N4 C20 1.53(2) .
N4 C16' 1.60(2) .
C16 C16' 0.73(2) .
C16 C17 1.39(3) .
C16 C17' 1.69(3) .
C16 C20' 1.86(3) .
C17 C17' 0.85(2) .
C17 C18' 1.16(3) .
C17 C18 1.32(3) .
C17 C16' 1.46(3) .
C17 C19' 1.82(3) .
C18 C18' 0.82(3) .
C18 C19' 0.92(3) .
C18 C19 1.33(3) .
C18 C17' 1.95(3) .
C18 C20' 2.01(3) .
C19 C19' 0.79(2) .
C19 C20' 1.33(3) .
C19 C20 1.42(3) .
C19 C18' 1.90(3) .
C20 C20' 0.67(2) .
C20 C21' 0.95(2) .
C20 C21 1.54(3) .
C20 C19' 1.82(3) .
C21 C21' 0.66(2) .
C21 N5 1.205(19) .
C21 C22' 1.25(2) .
C21 C22 1.49(3) .
C21 C25 2.03(2) .
C21 C23' 2.03(4) .
C22 C22' 0.71(3) .
C22 C23' 0.80(3) .
C22 C23 1.38(4) .
C22 C21' 1.89(4) .
C22 C24 2.05(3) .
C23 C23' 0.61(3) .
C23 C24 1.08(3) .
C16' C17' 1.34(3) .
C17' C18' 1.42(3) .
C18' C19' 1.21(3) .
C19' C20' 1.43(3) .
C20' C21' 1.50(3) .
C21' C22' 1.41(3) .
C21' N5 1.50(2) .
C22' C23' 1.49(3) .
C23' C24 1.51(3) .
N5 C25 1.333(14) .
C24 C25 1.393(14) .
C25 C26 1.489(15) .
N6 C30 1.346(12) .
N6 C26 1.371(11) .
C26 C27 1.372(15) .
C27 C28 1.358(14) .
C28 C29 1.406(13) .
C29 C30 1.328(13) .
N7 C31 1.300(13) .
N7 C35 1.306(12) .
C31 C32 1.358(16) .
C32 C33 1.381(18) .
C33 C34 1.337(17) .
C34 C35 1.413(17) .
C35 C36 1.507(17) .
N8 C36 1.293(16) .
N8 C40 1.302(15) .
C36 C37 1.401(16) .
C37 C38 1.31(2) .
C38 C39 1.35(2) .
C39 C40 1.373(17) .
C40 C41 1.470(18) .
N9 C45 1.284(15) .
N9 C41 1.346(14) .
C41 C42 1.394(17) .
C42 C43 1.33(2) .
C43 C44 1.392(18) .
C44 C45 1.408(15) .
C46 O1 1.472(10) .
C46 C51 1.499(11) .
C46 C47 1.535(11) .
O1 P1 1.590(6) .
P1 O2 1.500(6) .
P1 O3 1.503(6) .
P1 O4 1.560(6) .
C47 O5 1.446(9) .
C47 C48 1.491(11) .
O5 P2 1.609(5) .
P2 O7 1.482(7) .
P2 O6 1.495(6) .
P2 O8 1.564(7) .
C48 O9 1.463(9) .
C48 C49 1.499(11) .
O9 P3 1.579(6) .
P3 O11 1.489(7) .
P3 O12 1.507(7) .
P3 O10 1.574(7) .
C49 O13 1.445(9) .
C49 C50 1.530(10) .
O13 P4 1.601(6) .
P4 O15 1.459(8) .
P4 O14 1.464(7) .
P4 O16 1.534(8) .
C50 O17 1.436(9) .
C50 C51 1.517(11) .
O17 P5 1.593(6) .
P5 O18 1.495(7) .
P5 O20 1.507(7) .
P5 O19 1.541(7) .
C51 O21 1.418(9) .
O21 P6 1.620(7) .
P6 O22 1.397(11) .
P6 O23 1.505(9) .
P6 O24 1.510(11) .
C52 O25 1.437(14) .
C52 C54 1.467(17) 2_667
C52 C53 1.581(16) .
O25 P7 1.620(9) .
P7 O26 1.411(11) .
P7 O28 1.471(12) .
P7 O27 1.71(2) .
C53 O29 1.431(12) .
C53 C54 1.483(16) .
O29 P8 1.576(8) .
P8 O31 1.417(12) .
P8 O30 1.460(14) .
P8 O32 1.571(10) .
C54 C52 1.467(17) 2_667
C54 O33 1.612(18) 2_667
O33 C54 1.612(18) 2_667
O33 P9 1.614(12) .
P9 O35 1.490(11) .
P9 O34 1.512(13) .
P9 O36 1.532(14) .
OW7 OW27 1.35(7) .
OW7 OW7 1.57(6) 2_757
OW7 OW8 1.69(8) 2_757
OW8 OW9 0.58(8) 1_545
OW8 OW7 1.69(8) 2_757
OW9 OW8 0.58(8) 1_565
OW9 OW25 1.44(6) .
OW13 OW19 1.30(3) .
OW13 OW16 1.31(3) 2_667
OW13 OW14 1.53(3) 2_767
OW14 OW13 1.53(3) 2_767
OW14 OW16 1.56(3) 1_655
OW16 OW13 1.31(3) 2_667
OW16 OW19 1.41(3) 2_667
OW16 OW14 1.56(3) 1_455
OW19 OW16 1.41(3) 2_667
